data_4085195
loop_
_publ_author_name
'Liu, Guifeng'
'Yan, Hong'

_publ_section_title
;
 Metal-Induced B--H Activation in Three-Component Reactions: 16-Electron
 Complex CpCo(S2C2B10H10), Ethyl Diazoacetate, and Alkynes
;
_journal_issue 3
_journal_name_full Organometallics
_journal_page_first 591
_journal_paper_doi 10.1021/om501016w
_journal_volume 34
_journal_year 2015
_chemical_formula_moiety 'C19 H31 B10 Co O6 S2'
_chemical_formula_sum 'C19 H31 B10 Co O6 S2'
_chemical_formula_weight 586.59
_chemical_name_systematic
; 
 ? 
;
_space_group_IT_number 14
_symmetry_cell_setting monoclinic
_symmetry_space_group_name_Hall '-P 2ybc'
_symmetry_space_group_name_H-M 'P 1 21/c 1'
_atom_sites_solution_hydrogens geom
_atom_sites_solution_primary direct
_atom_sites_solution_secondary difmap
_audit_creation_method SHELXL-97
_cell_angle_alpha 90.00
_cell_angle_beta 108.640(2)
_cell_angle_gamma 90.00
_cell_formula_units_Z 4
_cell_length_a 11.4552(16)
_cell_length_b 20.011(3)
_cell_length_c 13.0921(18)
_cell_measurement_reflns_used 3184
_cell_measurement_temperature 291(2)
_cell_measurement_theta_max 22.68
_cell_measurement_theta_min 2.61
_cell_volume 2843.7(7)
_computing_cell_refinement 'Bruker SMART'
_computing_data_collection 'Bruker SMART'
_computing_data_reduction 'Bruker SAINT'
_computing_molecular_graphics 'Bruker SHELXTL'
_computing_publication_material 'Bruker SHELXTL'
_computing_structure_refinement 'SHELXL-97 (Sheldrick, 1997)'
_computing_structure_solution 'SHELXS-97 (Sheldrick, 1990)'
_diffrn_ambient_temperature 291(2)
_diffrn_measured_fraction_theta_full 0.997
_diffrn_measured_fraction_theta_max 0.997
_diffrn_measurement_device_type 'CCD area detector'
_diffrn_measurement_method 'phi and omega scans'
_diffrn_radiation_monochromator graphite
_diffrn_radiation_source 'fine-focus sealed tube'
_diffrn_radiation_type MoK\a
_diffrn_radiation_wavelength 0.71073
_diffrn_reflns_av_R_equivalents 0.1032
_diffrn_reflns_av_sigmaI/netI 0.0865
_diffrn_reflns_limit_h_max 12
_diffrn_reflns_limit_h_min -13
_diffrn_reflns_limit_k_max 23
_diffrn_reflns_limit_k_min -24
_diffrn_reflns_limit_l_max 14
_diffrn_reflns_limit_l_min -15
_diffrn_reflns_number 14841
_diffrn_reflns_theta_full 25.50
_diffrn_reflns_theta_max 25.50
_diffrn_reflns_theta_min 1.88
_exptl_absorpt_coefficient_mu 0.784
_exptl_absorpt_correction_T_max 0.8403
_exptl_absorpt_correction_T_min 0.8104
_exptl_absorpt_correction_type multi-scan
_exptl_absorpt_process_details 'SADABS; Bruker, 2000'
_exptl_crystal_colour red
_exptl_crystal_density_diffrn 1.370
_exptl_crystal_density_method 'not measured'
_exptl_crystal_description block
_exptl_crystal_F_000 1208
_exptl_crystal_size_max 0.28
_exptl_crystal_size_mid 0.26
_exptl_crystal_size_min 0.23
_refine_diff_density_max 0.352
_refine_diff_density_min -0.343
_refine_diff_density_rms 0.058
_refine_ls_extinction_coef 0.0045(3)
_refine_ls_extinction_expression Fc^*^=kFc[1+0.001xFc^2^\l^3^/sin(2\q)]^-1/4^
_refine_ls_extinction_method SHELXL
_refine_ls_goodness_of_fit_ref 0.876
_refine_ls_hydrogen_treatment constr
_refine_ls_matrix_type full
_refine_ls_number_parameters 363
_refine_ls_number_reflns 5274
_refine_ls_number_restraints 93
_refine_ls_restrained_S_all 0.904
_refine_ls_R_factor_all 0.0700
_refine_ls_R_factor_gt 0.0436
_refine_ls_shift/su_max 0.001
_refine_ls_shift/su_mean 0.000
_refine_ls_structure_factor_coef Fsqd
_refine_ls_weighting_details 'calc w=1/[\s^2^(Fo^2^)+(0.0331P)^2^+0.0000P] where P=(Fo^2^+2Fc^2^)/3'
_refine_ls_weighting_scheme calc
_refine_ls_wR_factor_gt 0.0936
_refine_ls_wR_factor_ref 0.1020
_reflns_number_gt 3373
_reflns_number_total 5274
_reflns_threshold_expression >2sigma(I)
_cod_data_source_file om501016w_si_002.cif
_cod_data_source_block Compound-7
_cod_depositor_comments
;
The following automatic conversions were performed:

'_symmetry_cell_setting' value 'Monoclinic' changed to 'monoclinic'
according to
/home/saulius/struct/COD-crude-data--automatic-downloads/rss-feeds/ACS/lib/dictionaries/cif_core.dic
dictionary named 'cif_core.dic' version 2.4.2 from 2011-04-26.

Automatic conversion script
Id: cif_fix_values 2935 2014-11-11 08:27:57Z andrius 

 Adding full bibliography for 4085191--4085201.cif.
;
_cod_original_sg_symbol_H-M P2(1)/c
_cod_database_code 4085195

loop_
_symmetry_equiv_pos_as_xyz
'x, y, z'
'-x, y+1/2, -z+1/2'
'-x, -y, -z'
'x, -y-1/2, z-1/2'

loop_
_atom_site_label
_atom_site_type_symbol
_atom_site_fract_x
_atom_site_fract_y
_atom_site_fract_z
_atom_site_U_iso_or_equiv
_atom_site_adp_type
_atom_site_occupancy
_atom_site_symmetry_multiplicity
_atom_site_calc_flag
_atom_site_refinement_flags
_atom_site_disorder_assembly
_atom_site_disorder_group
Co1 Co 0.40652(4) 0.51058(2) 0.67623(3) 0.04694(15) Uani 1 1 d . . .
S1 S 0.64873(7) 0.52442(4) 0.94034(6) 0.0547(2) Uani 1 1 d . A .
S2 S 0.59739(7) 0.53789(4) 0.66884(6) 0.0486(2) Uani 1 1 d . . .
O1 O 0.9250(3) 0.40975(16) 0.9869(3) 0.1288(12) Uani 1 1 d . . .
O2 O 0.7363(3) 0.39051(13) 0.9928(3) 0.1079(10) Uani 1 1 d DU . .
O3 O 0.1223(2) 0.54601(16) 0.4799(2) 0.1036(10) Uani 1 1 d . . .
O4 O 0.2346(2) 0.59759(12) 0.39222(17) 0.0700(7) Uani 1 1 d . . .
O5 O 0.1431(2) 0.55553(14) 0.74599(19) 0.0797(8) Uani 1 1 d . . .
O6 O 0.11928(19) 0.64440(14) 0.6368(2) 0.0880(8) Uani 1 1 d . . .
C1 C 0.6649(2) 0.60409(14) 0.8888(2) 0.0429(7) Uani 1 1 d . . .
C2 C 0.6363(2) 0.61148(13) 0.7436(2) 0.0402(7) Uani 1 1 d . . .
C3 C 0.8063(3) 0.50059(16) 1.0123(3) 0.0668(10) Uani 1 1 d . . .
H3A H 0.8619 0.5284 0.9884 0.080 Uiso 1 1 calc R A .
H3B H 0.8230 0.5084 1.0887 0.080 Uiso 1 1 calc R . .
C4 C 0.8305(4) 0.4294(2) 0.9948(3) 0.0755(11) Uani 1 1 d . A .
C5 C 0.7476(11) 0.3197(3) 0.9580(8) 0.131(3) Uani 0.683(11) 1 d PDU A 1
H5A H 0.6780 0.3077 0.8959 0.158 Uiso 0.683(11) 1 calc PR A 1
H5B H 0.8230 0.3136 0.9403 0.158 Uiso 0.683(11) 1 calc PR A 1
C6 C 0.7496(9) 0.2800(5) 1.0516(7) 0.137(3) Uani 0.683(11) 1 d PDU A 1
H6A H 0.7568 0.2336 1.0365 0.206 Uiso 0.683(11) 1 calc PR A 1
H6B H 0.6747 0.2872 1.0681 0.206 Uiso 0.683(11) 1 calc PR A 1
H6C H 0.8187 0.2932 1.1122 0.206 Uiso 0.683(11) 1 calc PR A 1
C5A C 0.7830(19) 0.3220(8) 1.0393(15) 0.125(5) Uani 0.317(11) 1 d PDU A 2
H5AA H 0.8719 0.3182 1.0591 0.150 Uiso 0.317(11) 1 calc PR A 2
H5AB H 0.7564 0.3103 1.1003 0.150 Uiso 0.317(11) 1 calc PR A 2
C6A C 0.7187(18) 0.2829(11) 0.9422(14) 0.138(7) Uani 0.317(11) 1 d PDU A 2
H6AA H 0.7387 0.2364 0.9553 0.208 Uiso 0.317(11) 1 calc PR A 2
H6AB H 0.7440 0.2980 0.8829 0.208 Uiso 0.317(11) 1 calc PR A 2
H6AC H 0.6313 0.2888 0.9249 0.208 Uiso 0.317(11) 1 calc PR A 2
C7 C 0.4083(2) 0.59290(13) 0.7754(2) 0.0430(7) Uani 1 1 d . . .
H7A H 0.3855 0.5818 0.8395 0.052 Uiso 1 1 calc R . .
C8 C 0.3070(3) 0.59200(14) 0.6781(2) 0.0458(7) Uani 1 1 d . . .
C9 C 0.3224(3) 0.58855(14) 0.5764(2) 0.0466(7) Uani 1 1 d . . .
H9A H 0.3799 0.6217 0.5648 0.056 Uiso 1 1 calc R . .
C10 C 0.2154(3) 0.57469(18) 0.4796(3) 0.0616(9) Uani 1 1 d . . .
C11 C 0.1360(4) 0.5858(3) 0.2909(3) 0.1082(16) Uani 1 1 d . . .
H11A H 0.0955 0.5438 0.2949 0.130 Uiso 1 1 calc R . .
H11B H 0.1705 0.5828 0.2324 0.130 Uiso 1 1 calc R . .
C12 C 0.0461(5) 0.6402(3) 0.2695(4) 0.154(2) Uani 1 1 d U . .
H12A H -0.0183 0.6318 0.2028 0.231 Uiso 1 1 calc R . .
H12B H 0.0860 0.6816 0.2645 0.231 Uiso 1 1 calc R . .
H12C H 0.0113 0.6428 0.3271 0.231 Uiso 1 1 calc R . .
C13 C 0.1790(3) 0.5925(2) 0.6908(3) 0.0608(9) Uani 1 1 d . . .
C14 C -0.0074(3) 0.6513(3) 0.6373(4) 0.1238(18) Uani 1 1 d U . .
H14A H -0.0441 0.6901 0.5963 0.186 Uiso 1 1 calc R . .
H14B H -0.0077 0.6562 0.7101 0.186 Uiso 1 1 calc R . .
H14C H -0.0537 0.6123 0.6057 0.186 Uiso 1 1 calc R . .
C15 C 0.2656(4) 0.44232(17) 0.6600(3) 0.0745(11) Uani 1 1 d . . .
H15A H 0.1785 0.4531 0.6466 0.089 Uiso 1 1 calc R . .
C16 C 0.3562(4) 0.43543(17) 0.7621(3) 0.0770(11) Uani 1 1 d . . .
H16A H 0.3431 0.4403 0.8321 0.092 Uiso 1 1 calc R . .
C17 C 0.4667(4) 0.41858(16) 0.7452(3) 0.0760(11) Uani 1 1 d . . .
H17A H 0.5455 0.4091 0.8009 0.091 Uiso 1 1 calc R . .
C18 C 0.4428(4) 0.41627(16) 0.6322(4) 0.0769(11) Uani 1 1 d . . .
H18A H 0.5033 0.4052 0.5962 0.092 Uiso 1 1 calc R . .
C19 C 0.3216(4) 0.43009(17) 0.5816(3) 0.0749(11) Uani 1 1 d . . .
H19A H 0.2806 0.4310 0.5034 0.090 Uiso 1 1 calc R . .
B3 B 0.5274(3) 0.63595(16) 0.8005(3) 0.0414(8) Uani 1 1 d . . .
B4 B 0.6073(3) 0.67251(18) 0.9307(3) 0.0517(9) Uani 1 1 d . . .
H4 H 0.5666 0.6721 0.9963 0.062 Uiso 1 1 calc R . .
B5 B 0.7674(3) 0.66176(19) 0.9538(3) 0.0566(10) Uani 1 1 d . . .
H5 H 0.8331 0.6546 1.0352 0.068 Uiso 1 1 calc R . .
B6 B 0.7823(3) 0.61911(18) 0.8374(3) 0.0496(9) Uani 1 1 d . . .
H6 H 0.8551 0.5821 0.8427 0.060 Uiso 1 1 calc R . .
B7 B 0.5685(3) 0.68621(16) 0.7039(3) 0.0476(9) Uani 1 1 d . . .
H7 H 0.5031 0.6956 0.6231 0.057 Uiso 1 1 calc R . .
B8 B 0.5488(3) 0.72481(18) 0.8179(3) 0.0541(10) Uani 1 1 d . . .
H8 H 0.4705 0.7583 0.8111 0.065 Uiso 1 1 calc R . .
B9 B 0.6989(3) 0.74011(19) 0.9115(3) 0.0632(11) Uani 1 1 d . . .
H9 H 0.7193 0.7840 0.9649 0.076 Uiso 1 1 calc R . .
B10 B 0.8085(4) 0.70580(19) 0.8542(3) 0.0626(11) Uani 1 1 d . . .
H10 H 0.9016 0.7267 0.8711 0.075 Uiso 1 1 calc R . .
B11 B 0.7256(3) 0.67374(17) 0.7246(3) 0.0532(9) Uani 1 1 d . . .
H11 H 0.7642 0.6741 0.6577 0.064 Uiso 1 1 calc R . .
B12 B 0.6740(3) 0.74771(19) 0.7716(3) 0.0624(11) Uani 1 1 d . . .
H12 H 0.6790 0.7968 0.7355 0.075 Uiso 1 1 calc R . .

loop_
_atom_site_aniso_label
_atom_site_aniso_U_11
_atom_site_aniso_U_22
_atom_site_aniso_U_33
_atom_site_aniso_U_23
_atom_site_aniso_U_13
_atom_site_aniso_U_12
Co1 0.0516(3) 0.0404(2) 0.0462(3) -0.0038(2) 0.0120(2) -0.00690(19)
S1 0.0486(5) 0.0528(5) 0.0563(5) 0.0166(4) 0.0080(4) 0.0008(4)
S2 0.0524(5) 0.0420(4) 0.0529(5) -0.0069(4) 0.0187(4) 0.0020(4)
O1 0.082(2) 0.125(3) 0.174(3) -0.026(2) 0.034(2) 0.033(2)
O2 0.107(2) 0.0462(16) 0.173(3) 0.0154(18) 0.049(2) 0.0093(16)
O3 0.0719(19) 0.129(3) 0.0825(19) 0.0118(18) -0.0138(15) -0.0431(18)
O4 0.0740(16) 0.0824(17) 0.0424(13) 0.0013(13) 0.0031(12) 0.0107(13)
O5 0.0558(15) 0.112(2) 0.0769(17) 0.0102(17) 0.0294(13) -0.0098(15)
O6 0.0358(14) 0.116(2) 0.106(2) 0.0292(18) 0.0147(13) 0.0231(14)
C1 0.0408(16) 0.0419(16) 0.0394(16) 0.0021(14) 0.0035(13) 0.0025(13)
C2 0.0406(16) 0.0380(16) 0.0413(16) 0.0011(13) 0.0121(13) 0.0024(13)
C3 0.060(2) 0.058(2) 0.070(2) 0.0186(19) 0.0027(18) 0.0077(17)
C4 0.066(3) 0.082(3) 0.071(3) 0.014(2) 0.011(2) 0.019(2)
C5 0.158(6) 0.070(5) 0.142(6) 0.007(6) 0.013(6) 0.005(5)
C6 0.162(6) 0.082(6) 0.165(7) 0.003(5) 0.048(5) 0.000(5)
C5A 0.160(11) 0.058(9) 0.148(11) 0.024(10) 0.037(10) -0.012(8)
C6A 0.137(10) 0.105(10) 0.150(10) 0.004(8) 0.014(7) -0.019(8)
C7 0.0408(17) 0.0469(17) 0.0397(16) 0.0012(14) 0.0107(13) 0.0027(13)
C8 0.0397(17) 0.0474(18) 0.0449(18) -0.0008(15) 0.0061(14) -0.0003(14)
C9 0.0447(17) 0.0466(18) 0.0409(17) 0.0000(14) 0.0030(14) -0.0063(14)
C10 0.065(2) 0.064(2) 0.046(2) 0.0032(18) 0.0029(18) 0.0015(18)
C11 0.119(4) 0.131(4) 0.043(2) -0.009(2) -0.018(2) 0.030(3)
C12 0.141(4) 0.160(5) 0.107(4) -0.004(4) -0.035(3) 0.056(4)
C13 0.041(2) 0.085(3) 0.051(2) -0.003(2) 0.0080(17) -0.0054(19)
C14 0.047(2) 0.171(5) 0.149(4) 0.022(4) 0.024(2) 0.031(3)
C15 0.077(3) 0.050(2) 0.100(3) -0.006(2) 0.034(3) -0.0209(19)
C16 0.123(4) 0.042(2) 0.072(3) 0.002(2) 0.039(3) -0.019(2)
C17 0.090(3) 0.038(2) 0.083(3) -0.001(2) 0.004(2) -0.0053(19)
C18 0.088(3) 0.040(2) 0.108(3) -0.018(2) 0.039(3) -0.016(2)
C19 0.096(3) 0.055(2) 0.068(2) -0.018(2) 0.019(2) -0.034(2)
B3 0.0421(19) 0.0407(19) 0.0379(18) -0.0018(16) 0.0080(15) 0.0053(15)
B4 0.050(2) 0.049(2) 0.048(2) -0.0116(18) 0.0041(17) 0.0023(17)
B5 0.045(2) 0.057(2) 0.056(2) -0.006(2) 0.0001(18) -0.0069(18)
B6 0.0380(19) 0.048(2) 0.057(2) 0.0040(19) 0.0068(16) 0.0005(16)
B7 0.047(2) 0.0362(19) 0.053(2) 0.0093(17) 0.0060(17) 0.0010(16)
B8 0.052(2) 0.0372(19) 0.064(2) -0.0094(18) 0.0046(19) 0.0051(16)
B9 0.062(3) 0.044(2) 0.070(3) -0.011(2) 0.003(2) -0.0045(19)
B10 0.051(2) 0.049(2) 0.076(3) 0.007(2) 0.005(2) -0.0076(18)
B11 0.046(2) 0.049(2) 0.061(2) 0.0097(19) 0.0120(18) -0.0067(17)
B12 0.059(2) 0.040(2) 0.077(3) 0.008(2) 0.005(2) -0.0039(18)

loop_
_atom_type_symbol
_atom_type_description
_atom_type_scat_dispersion_real
_atom_type_scat_dispersion_imag
_atom_type_scat_source
C C 0.0033 0.0016 'International Tables Vol C Tables 4.2.6.8 and 6.1.1.4'
H H 0.0000 0.0000 'International Tables Vol C Tables 4.2.6.8 and 6.1.1.4'
B B 0.0013 0.0007 'International Tables Vol C Tables 4.2.6.8 and 6.1.1.4'
O O 0.0106 0.0060 'International Tables Vol C Tables 4.2.6.8 and 6.1.1.4'
S S 0.1246 0.1234 'International Tables Vol C Tables 4.2.6.8 and 6.1.1.4'
Co Co 0.3494 0.9721 'International Tables Vol C Tables 4.2.6.8 and 6.1.1.4'

loop_
_geom_angle_atom_site_label_1
_geom_angle_atom_site_label_2
_geom_angle_atom_site_label_3
_geom_angle
C8 Co1 C18 157.28(15)
C8 Co1 C16 109.14(16)
C18 Co1 C16 66.48(16)
C8 Co1 C9 40.32(11)
C18 Co1 C9 127.70(15)
C16 Co1 C9 137.64(16)
C8 Co1 C17 146.50(16)
C18 Co1 C17 40.20(14)
C16 Co1 C17 39.41(14)
C9 Co1 C17 166.21(13)
C8 Co1 C19 118.76(15)
C18 Co1 C19 38.53(14)
C16 Co1 C19 66.48(15)
C9 Co1 C19 99.99(14)
C17 Co1 C19 66.26(15)
C8 Co1 C15 96.33(14)
C18 Co1 C15 65.60(15)
C16 Co1 C15 39.90(14)
C9 Co1 C15 104.02(14)
C17 Co1 C15 66.33(15)
C19 Co1 C15 39.30(13)
C8 Co1 C7 40.64(10)
C18 Co1 C7 159.10(15)
C16 Co1 C7 100.61(13)
C9 Co1 C7 73.04(11)
C17 Co1 C7 119.57(14)
C19 Co1 C7 152.96(15)
C15 Co1 C7 115.76(14)
C8 Co1 S2 111.32(9)
C18 Co1 S2 85.73(11)
C16 Co1 S2 129.34(14)
C9 Co1 S2 92.96(9)
C17 Co1 S2 92.37(12)
C19 Co1 S2 115.64(12)
C15 Co1 S2 151.33(12)
C7 Co1 S2 91.06(8)
C1 S1 C3 103.14(15)
C2 S2 Co1 104.73(9)
C4 O2 C5 114.2(5)
C4 O2 C5A 109.9(8)
C5 O2 C5A 39.0(6)
C10 O4 C11 116.0(3)
C13 O6 C14 114.8(3)
B5 C1 B4 63.8(2)
B5 C1 B6 64.3(2)
B4 C1 B6 115.1(2)
B5 C1 B3 115.0(2)
B4 C1 B3 63.62(18)
B6 C1 B3 109.3(2)
B5 C1 S1 124.9(2)
B4 C1 S1 120.6(2)
B6 C1 S1 120.1(2)
B3 C1 S1 113.55(19)
B5 C1 C2 109.7(2)
B4 C1 C2 108.3(2)
B6 C1 C2 58.64(16)
B3 C1 C2 57.24(15)
S1 C1 C2 117.70(17)
B11 C2 B7 62.58(19)
B11 C2 B3 114.5(2)
B7 C2 B3 63.54(19)
B11 C2 B6 62.96(19)
B7 C2 B6 112.6(2)
B3 C2 B6 109.7(2)
B11 C2 S2 126.9(2)
B7 C2 S2 124.38(19)
B3 C2 S2 113.16(18)
B6 C2 S2 119.1(2)
B11 C2 C1 107.4(2)
B7 C2 C1 107.7(2)
B3 C2 C1 59.07(16)
B6 C2 C1 57.31(16)
S2 C2 C1 116.33(17)
C4 C3 S1 112.1(3)
C4 C3 H3A 109.2
S1 C3 H3A 109.2
C4 C3 H3B 109.2
S1 C3 H3B 109.2
H3A C3 H3B 107.9
O1 C4 O2 124.4(4)
O1 C4 C3 123.4(4)
O2 C4 C3 112.1(3)
C6 C5 O2 103.7(7)
C6 C5 H5A 111.0
O2 C5 H5A 111.0
C6 C5 H5B 111.0
O2 C5 H5B 111.0
H5A C5 H5B 109.0
C5 C6 H6A 109.5
C5 C6 H6B 109.5
H6A C6 H6B 109.5
C5 C6 H6C 109.5
H6A C6 H6C 109.5
H6B C6 H6C 109.5
C6A C5A O2 96.7(16)
C6A C5A H5AA 112.4
O2 C5A H5AA 112.4
C6A C5A H5AB 112.4
O2 C5A H5AB 112.4
H5AA C5A H5AB 110.0
C5A C6A H6AA 109.5
C5A C6A H6AB 109.5
H6AA C6A H6AB 109.5
C5A C6A H6AC 109.5
H6AA C6A H6AC 109.5
H6AB C6A H6AC 109.5
C8 C7 B3 127.2(3)
C8 C7 Co1 65.87(16)
B3 C7 Co1 113.55(19)
C8 C7 H7A 113.6
B3 C7 H7A 113.6
Co1 C7 H7A 113.6
C9 C8 C7 122.6(3)
C9 C8 C13 121.4(3)
C7 C8 C13 116.0(3)
C9 C8 Co1 72.64(17)
C7 C8 Co1 73.49(16)
C13 C8 Co1 125.4(2)
C8 C9 C10 120.1(3)
C8 C9 Co1 67.05(16)
C10 C9 Co1 119.4(2)
C8 C9 H9A 114.1
C10 C9 H9A 114.1
Co1 C9 H9A 114.1
O3 C10 O4 124.0(3)
O3 C10 C9 125.1(3)
O4 C10 C9 110.9(3)
O4 C11 C12 110.3(4)
O4 C11 H11A 109.6
C12 C11 H11A 109.6
O4 C11 H11B 109.6
C12 C11 H11B 109.6
H11A C11 H11B 108.1
C11 C12 H12A 109.5
C11 C12 H12B 109.5
H12A C12 H12B 109.5
C11 C12 H12C 109.5
H12A C12 H12C 109.5
H12B C12 H12C 109.5
O5 C13 O6 126.3(3)
O5 C13 C8 126.1(3)
O6 C13 C8 107.4(3)
O6 C14 H14A 109.5
O6 C14 H14B 109.5
H14A C14 H14B 109.5
O6 C14 H14C 109.5
H14A C14 H14C 109.5
H14B C14 H14C 109.5
C19 C15 C16 107.9(4)
C19 C15 Co1 70.4(2)
C16 C15 Co1 69.8(2)
C19 C15 H15A 126.0
C16 C15 H15A 126.0
Co1 C15 H15A 126.0
C17 C16 C15 107.7(4)
C17 C16 Co1 70.4(2)
C15 C16 Co1 70.3(2)
C17 C16 H16A 126.2
C15 C16 H16A 126.2
Co1 C16 H16A 126.2
C16 C17 C18 106.9(3)
C16 C17 Co1 70.2(2)
C18 C17 Co1 69.3(2)
C16 C17 H17A 126.5
C18 C17 H17A 126.5
Co1 C17 H17A 126.5
C19 C18 C17 109.1(4)
C19 C18 Co1 71.6(2)
C17 C18 Co1 70.5(2)
C19 C18 H18A 125.4
C17 C18 H18A 125.4
Co1 C18 H18A 125.4
C18 C19 C15 108.3(4)
C18 C19 Co1 69.9(2)
C15 C19 Co1 70.28(19)
C18 C19 H19A 125.8
C15 C19 H19A 125.8
Co1 C19 H19A 125.8
C7 B3 C2 117.4(2)
C7 B3 C1 118.7(2)
C2 B3 C1 63.69(17)
C7 B3 B7 124.9(2)
C2 B3 B7 57.50(17)
C1 B3 B7 106.6(2)
C7 B3 B8 130.4(2)
C2 B3 B8 104.4(2)
C1 B3 B8 102.7(2)
B7 B3 B8 58.60(19)
C7 B3 B4 124.5(3)
C2 B3 B4 107.7(2)
C1 B3 B4 56.47(17)
B7 B3 B4 105.6(2)
B8 B3 B4 58.30(19)
C1 B4 B8 107.1(2)
C1 B4 B5 57.73(19)
B8 B4 B5 108.1(3)
C1 B4 B9 105.2(3)
B8 B4 B9 60.8(2)
B5 B4 B9 59.5(2)
C1 B4 B3 59.91(17)
B8 B4 B3 60.50(19)
B5 B4 B3 107.2(2)
B9 B4 B3 108.5(3)
C1 B4 H4 123.8
B8 B4 H4 121.1
B5 B4 H4 122.6
B9 B4 H4 122.1
B3 B4 H4 121.2
C1 B5 B10 106.3(3)
C1 B5 B9 106.5(2)
B10 B5 B9 61.3(2)
C1 B5 B4 58.49(18)
B10 B5 B4 108.7(3)
B9 B5 B4 60.4(2)
C1 B5 B6 58.90(18)
B10 B5 B6 59.4(2)
B9 B5 B6 108.0(3)
B4 B5 B6 106.6(2)
C1 B5 H5 123.6
B10 B5 H5 121.5
B9 B5 H5 121.2
B4 B5 H5 122.0
B6 B5 H5 122.5
C1 B6 C2 64.06(17)
C1 B6 B10 104.4(3)
C2 B6 B10 105.2(2)
C1 B6 B11 108.0(2)
C2 B6 B11 57.00(17)
B10 B6 B11 60.2(2)
C1 B6 B5 56.78(18)
C2 B6 B5 108.0(2)
B10 B6 B5 59.1(2)
B11 B6 B5 107.6(3)
C1 B6 H6 122.1
C2 B6 H6 121.7
B10 B6 H6 123.9
B11 B6 H6 122.2
B5 B6 H6 122.6
C2 B7 B11 58.49(18)
C2 B7 B12 106.9(2)
B11 B7 B12 60.9(2)
C2 B7 B8 107.4(2)
B11 B7 B8 109.7(3)
B12 B7 B8 61.2(2)
C2 B7 B3 58.96(17)
B11 B7 B3 107.5(2)
B12 B7 B3 109.4(2)
B8 B7 B3 60.90(19)
C2 B7 H7 123.5
B11 B7 H7 121.6
B12 B7 H7 120.9
B8 B7 H7 120.6
B3 B7 H7 121.5
B7 B8 B4 109.5(2)
B7 B8 B12 59.3(2)
B4 B8 B12 107.8(3)
B7 B8 B9 107.5(3)
B4 B8 B9 60.1(2)
B12 B8 B9 59.3(2)
B7 B8 B3 60.50(18)
B4 B8 B3 61.21(19)
B12 B8 B3 107.6(2)
B9 B8 B3 108.5(2)
B7 B8 H8 121.5
B4 B8 H8 120.8
B12 B8 H8 122.7
B9 B8 H8 122.1
B3 B8 H8 121.1
B5 B9 B12 108.0(3)
B5 B9 B4 60.2(2)
B12 B9 B4 107.7(3)
B5 B9 B8 107.3(3)
B12 B9 B8 60.3(2)
B4 B9 B8 59.1(2)
B5 B9 B10 59.3(2)
B12 B9 B10 60.1(2)
B4 B9 B10 106.9(3)
B8 B9 B10 107.2(3)
B5 B9 H9 121.9
B12 B9 H9 121.3
B4 B9 H9 122.2
B8 B9 H9 122.3
B10 B9 H9 122.4
B5 B10 B6 61.5(2)
B5 B10 B11 109.8(3)
B6 B10 B11 60.5(2)
B5 B10 B12 107.5(3)
B6 B10 B12 107.9(3)
B11 B10 B12 59.8(2)
B5 B10 B9 59.5(2)
B6 B10 B9 108.3(3)
B11 B10 B9 107.8(3)
B12 B10 B9 59.3(2)
B5 B10 H10 120.9
B6 B10 H10 121.0
B11 B10 H10 121.1
B12 B10 H10 122.5
B9 B10 H10 122.3
C2 B11 B7 58.93(18)
C2 B11 B12 106.3(3)
B7 B11 B12 59.7(2)
C2 B11 B10 106.9(3)
B7 B11 B10 107.8(3)
B12 B11 B10 60.2(2)
C2 B11 B6 60.04(18)
B7 B11 B6 107.4(2)
B12 B11 B6 107.3(3)
B10 B11 B6 59.3(2)
C2 B11 H11 122.8
B7 B11 H11 122.1
B12 B11 H11 122.3
B10 B11 H11 122.0
B6 B11 H11 122.0
B7 B12 B9 108.7(3)
B7 B12 B11 59.4(2)
B9 B12 B11 109.1(3)
B7 B12 B10 107.4(3)
B9 B12 B10 60.6(2)
B11 B12 B10 60.0(2)
B7 B12 B8 59.5(2)
B9 B12 B8 60.5(2)
B11 B12 B8 107.2(3)
B10 B12 B8 107.8(3)
B7 B12 H12 122.1
B9 B12 H12 120.6
B11 B12 H12 121.8
B10 B12 H12 121.9
B8 B12 H12 122.1

loop_
_geom_bond_atom_site_label_1
_geom_bond_atom_site_label_2
_geom_bond_distance
Co1 C8 1.993(3)
Co1 C18 2.054(3)
Co1 C16 2.067(3)
Co1 C9 2.066(3)
Co1 C17 2.069(3)
Co1 C19 2.075(3)
Co1 C15 2.073(3)
Co1 C7 2.094(3)
Co1 S2 2.2855(9)
S1 C1 1.764(3)
S1 C3 1.813(3)
S2 C2 1.746(3)
O1 C4 1.187(4)
O2 C4 1.323(4)
O2 C5 1.508(6)
O2 C5A 1.527(18)
O3 C10 1.212(4)
O4 C10 1.315(4)
O4 C11 1.461(4)
O5 C13 1.195(4)
O6 C13 1.318(4)
O6 C14 1.460(4)
C1 B5 1.672(4)
C1 B4 1.686(4)
C1 B6 1.711(4)
C1 B3 1.750(4)
C1 C2 1.828(4)
C2 B11 1.681(4)
C2 B7 1.689(4)
C2 B3 1.715(4)
C2 B6 1.736(4)
C3 C4 1.484(5)
C3 H3A 0.9700
C3 H3B 0.9700
C5 C6 1.454(6)
C5 H5A 0.9700
C5 H5B 0.9700
C6 H6A 0.9600
C6 H6B 0.9600
C6 H6C 0.9600
C5A C6A 1.474(7)
C5A H5AA 0.9700
C5A H5AB 0.9700
C6A H6AA 0.9600
C6A H6AB 0.9600
C6A H6AC 0.9600
C7 C8 1.422(4)
C7 B3 1.558(4)
C7 H7A 0.9800
C8 C9 1.400(4)
C8 C13 1.528(4)
C9 C10 1.480(4)
C9 H9A 0.9800
C11 C12 1.462(5)
C11 H11A 0.9700
C11 H11B 0.9700
C12 H12A 0.9600
C12 H12B 0.9600
C12 H12C 0.9600
C14 H14A 0.9600
C14 H14B 0.9600
C14 H14C 0.9600
C15 C19 1.395(5)
C15 C16 1.413(5)
C15 H15A 0.9800
C16 C17 1.395(5)
C16 H16A 0.9800
C17 C18 1.417(5)
C17 H17A 0.9800
C18 C19 1.363(5)
C18 H18A 0.9800
C19 H19A 0.9800
B3 B7 1.792(5)
B3 B8 1.799(5)
B3 B4 1.812(5)
B4 B8 1.759(5)
B4 B5 1.774(5)
B4 B9 1.778(5)
B4 H4 1.1000
B5 B10 1.758(5)
B5 B9 1.762(5)
B5 B6 1.801(5)
B5 H5 1.1000
B6 B10 1.762(5)
B6 B11 1.785(5)
B6 H6 1.1000
B7 B11 1.750(5)
B7 B12 1.754(5)
B7 B8 1.758(5)
B7 H7 1.1000
B8 B12 1.787(5)
B8 B9 1.790(5)
B8 H8 1.1000
B9 B12 1.768(6)
B9 B10 1.793(6)
B9 H9 1.1000
B10 B11 1.779(5)
B10 B12 1.784(5)
B10 H10 1.1000
B11 B12 1.775(5)
B11 H11 1.1000
B12 H12 1.1000

loop_
_geom_torsion_atom_site_label_1
_geom_torsion_atom_site_label_2
_geom_torsion_atom_site_label_3
_geom_torsion_atom_site_label_4
_geom_torsion
C8 Co1 S2 C2 34.26(13)
C18 Co1 S2 C2 -161.21(16)
C16 Co1 S2 C2 -106.56(17)
C9 Co1 S2 C2 71.19(12)
C17 Co1 S2 C2 -121.54(15)
C19 Co1 S2 C2 173.75(15)
C15 Co1 S2 C2 -161.9(3)
C7 Co1 S2 C2 -1.89(12)
C3 S1 C1 B5 -37.5(3)
C3 S1 C1 B4 -115.2(2)
C3 S1 C1 B6 40.5(3)
C3 S1 C1 B3 172.5(2)
C3 S1 C1 C2 108.5(2)
Co1 S2 C2 B11 -149.6(2)
Co1 S2 C2 B7 -70.2(2)
Co1 S2 C2 B3 2.7(2)
Co1 S2 C2 B6 133.87(19)
Co1 S2 C2 C1 68.34(17)
B5 C1 C2 B11 0.9(3)
B4 C1 C2 B11 68.8(3)
B6 C1 C2 B11 -39.9(2)
B3 C1 C2 B11 108.6(2)
S1 C1 C2 B11 -150.0(2)
B5 C1 C2 B7 -65.1(3)
B4 C1 C2 B7 2.8(3)
B6 C1 C2 B7 -105.9(2)
B3 C1 C2 B7 42.6(2)
S1 C1 C2 B7 144.0(2)
B5 C1 C2 B3 -107.7(2)
B4 C1 C2 B3 -39.8(2)
B6 C1 C2 B3 -148.5(2)
S1 C1 C2 B3 101.5(2)
B5 C1 C2 B6 40.8(2)
B4 C1 C2 B6 108.7(3)
B3 C1 C2 B6 148.5(2)
S1 C1 C2 B6 -110.1(2)
B5 C1 C2 S2 149.9(2)
B4 C1 C2 S2 -142.2(2)
B6 C1 C2 S2 109.1(2)
B3 C1 C2 S2 -102.4(2)
S1 C1 C2 S2 -1.0(3)
C1 S1 C3 C4 -138.5(3)
C5 O2 C4 O1 -11.3(7)
C5A O2 C4 O1 30.6(9)
C5 O2 C4 C3 170.8(5)
C5A O2 C4 C3 -147.2(8)
S1 C3 C4 O1 143.2(4)
S1 C3 C4 O2 -38.9(4)
C4 O2 C5 C6 117.8(8)
C5A O2 C5 C6 25.7(14)
C4 O2 C5A C6A -120.1(13)
C5 O2 C5A C6A -15.9(13)
C18 Co1 C7 C8 -156.7(4)
C16 Co1 C7 C8 -107.1(2)
C9 Co1 C7 C8 29.69(17)
C17 Co1 C7 C8 -144.2(2)
C19 Co1 C7 C8 -48.9(4)
C15 Co1 C7 C8 -68.0(2)
S2 Co1 C7 C8 122.46(16)
C8 Co1 C7 B3 -121.8(3)
C18 Co1 C7 B3 81.5(4)
C16 Co1 C7 B3 131.1(2)
C9 Co1 C7 B3 -92.1(2)
C17 Co1 C7 B3 94.0(2)
C19 Co1 C7 B3 -170.6(3)
C15 Co1 C7 B3 170.2(2)
S2 Co1 C7 B3 0.67(19)
B3 C7 C8 C9 46.1(4)
Co1 C7 C8 C9 -56.0(3)
B3 C7 C8 C13 -136.0(3)
Co1 C7 C8 C13 121.8(3)
B3 C7 C8 Co1 102.1(3)
C18 Co1 C8 C9 -68.5(4)
C16 Co1 C8 C9 -143.12(19)
C17 Co1 C8 C9 -159.9(2)
C19 Co1 C8 C9 -70.1(2)
C15 Co1 C8 C9 -104.2(2)
C7 Co1 C8 C9 132.9(3)
S2 Co1 C8 C9 68.02(17)
C18 Co1 C8 C7 158.6(3)
C16 Co1 C8 C7 84.0(2)
C9 Co1 C8 C7 -132.9(3)
C17 Co1 C8 C7 67.2(3)
C19 Co1 C8 C7 157.02(18)
C15 Co1 C8 C7 122.8(2)
S2 Co1 C8 C7 -64.90(17)
C18 Co1 C8 C13 48.1(5)
C16 Co1 C8 C13 -26.6(3)
C9 Co1 C8 C13 116.5(3)
C17 Co1 C8 C13 -43.4(4)
C19 Co1 C8 C13 46.5(3)
C15 Co1 C8 C13 12.3(3)
C7 Co1 C8 C13 -110.6(3)
S2 Co1 C8 C13 -175.5(2)
C7 C8 C9 C10 168.2(3)
C13 C8 C9 C10 -9.6(4)
Co1 C8 C9 C10 111.8(3)
C7 C8 C9 Co1 56.4(3)
C13 C8 C9 Co1 -121.3(3)
C18 Co1 C9 C8 153.0(2)
C16 Co1 C9 C8 57.3(3)
C17 Co1 C9 C8 127.3(6)
C19 Co1 C9 C8 123.20(19)
C15 Co1 C9 C8 83.2(2)
C7 Co1 C9 C8 -29.91(17)
S2 Co1 C9 C8 -120.12(16)
C8 Co1 C9 C10 -112.8(3)
C18 Co1 C9 C10 40.2(3)
C16 Co1 C9 C10 -55.5(3)
C17 Co1 C9 C10 14.5(8)
C19 Co1 C9 C10 10.4(3)
C15 Co1 C9 C10 -29.6(3)
C7 Co1 C9 C10 -142.7(3)
S2 Co1 C9 C10 127.1(3)
C11 O4 C10 O3 -0.9(5)
C11 O4 C10 C9 179.0(3)
C8 C9 C10 O3 -24.0(5)
Co1 C9 C10 O3 55.0(5)
C8 C9 C10 O4 156.1(3)
Co1 C9 C10 O4 -124.8(3)
C10 O4 C11 C12 88.0(5)
C14 O6 C13 O5 -7.0(5)
C14 O6 C13 C8 178.1(3)
C9 C8 C13 O5 126.5(4)
C7 C8 C13 O5 -51.4(5)
Co1 C8 C13 O5 36.3(5)
C9 C8 C13 O6 -58.5(4)
C7 C8 C13 O6 123.6(3)
Co1 C8 C13 O6 -148.8(2)
C8 Co1 C15 C19 129.0(3)
C18 Co1 C15 C19 -36.7(2)
C16 Co1 C15 C19 -118.6(4)
C9 Co1 C15 C19 88.7(3)
C17 Co1 C15 C19 -80.9(3)
C7 Co1 C15 C19 166.4(2)
S2 Co1 C15 C19 -35.9(4)
C8 Co1 C15 C16 -112.4(2)
C18 Co1 C15 C16 81.9(3)
C9 Co1 C15 C16 -152.7(2)
C17 Co1 C15 C16 37.7(2)
C19 Co1 C15 C16 118.6(4)
C7 Co1 C15 C16 -75.0(3)
S2 Co1 C15 C16 82.7(4)
C19 C15 C16 C17 -0.4(4)
Co1 C15 C16 C17 -60.8(2)
C19 C15 C16 Co1 60.4(2)
C8 Co1 C16 C17 -165.5(2)
C18 Co1 C16 C17 38.5(2)
C9 Co1 C16 C17 159.3(2)
C19 Co1 C16 C17 80.7(2)
C15 Co1 C16 C17 118.0(3)
C7 Co1 C16 C17 -124.3(2)
S2 Co1 C16 C17 -24.0(3)
C8 Co1 C16 C15 76.5(2)
C18 Co1 C16 C15 -79.5(2)
C9 Co1 C16 C15 41.3(3)
C17 Co1 C16 C15 -118.0(3)
C19 Co1 C16 C15 -37.3(2)
C7 Co1 C16 C15 117.7(2)
S2 Co1 C16 C15 -142.0(2)
C15 C16 C17 C18 0.8(4)
Co1 C16 C17 C18 -59.9(2)
C15 C16 C17 Co1 60.7(2)
C8 Co1 C17 C16 25.4(4)
C18 Co1 C17 C16 -117.8(3)
C9 Co1 C17 C16 -85.7(7)
C19 Co1 C17 C16 -81.3(2)
C15 Co1 C17 C16 -38.2(2)
C7 Co1 C17 C16 69.1(3)
S2 Co1 C17 C16 161.6(2)
C8 Co1 C17 C18 143.2(3)
C16 Co1 C17 C18 117.8(3)
C9 Co1 C17 C18 32.2(8)
C19 Co1 C17 C18 36.5(2)
C15 Co1 C17 C18 79.6(2)
C7 Co1 C17 C18 -173.1(2)
S2 Co1 C17 C18 -80.5(2)
C16 C17 C18 C19 -1.0(4)
Co1 C17 C18 C19 -61.4(2)
C16 C17 C18 Co1 60.4(2)
C8 Co1 C18 C19 -2.2(5)
C16 Co1 C18 C19 81.2(3)
C9 Co1 C18 C19 -51.8(3)
C17 Co1 C18 C19 119.0(3)
C15 Co1 C18 C19 37.4(2)
C7 Co1 C18 C19 136.0(4)
S2 Co1 C18 C19 -142.2(2)
C8 Co1 C18 C17 -121.2(4)
C16 Co1 C18 C17 -37.8(2)
C9 Co1 C18 C17 -170.8(2)
C19 Co1 C18 C17 -119.0(3)
C15 Co1 C18 C17 -81.6(2)
C7 Co1 C18 C17 17.0(5)
S2 Co1 C18 C17 98.8(2)
C17 C18 C19 C15 0.7(4)
Co1 C18 C19 C15 -60.0(2)
C17 C18 C19 Co1 60.8(2)
C16 C15 C19 C18 -0.2(4)
Co1 C15 C19 C18 59.8(2)
C16 C15 C19 Co1 -60.0(2)
C8 Co1 C19 C18 179.0(2)
C16 Co1 C19 C18 -81.3(3)
C9 Co1 C19 C18 140.9(2)
C17 Co1 C19 C18 -38.1(2)
C15 Co1 C19 C18 -119.2(4)
C7 Co1 C19 C18 -147.0(3)
S2 Co1 C19 C18 42.7(3)
C8 Co1 C19 C15 -61.8(3)
C18 Co1 C19 C15 119.2(4)
C16 Co1 C19 C15 37.9(2)
C9 Co1 C19 C15 -100.0(3)
C17 Co1 C19 C15 81.1(3)
C7 Co1 C19 C15 -27.8(4)
S2 Co1 C19 C15 161.8(2)
C8 C7 B3 C2 -75.9(4)
Co1 C7 B3 C2 0.9(3)
C8 C7 B3 C1 -149.3(3)
Co1 C7 B3 C1 -72.6(3)
C8 C7 B3 B7 -8.0(5)
Co1 C7 B3 B7 68.8(3)
C8 C7 B3 B8 68.1(4)
Co1 C7 B3 B8 144.9(3)
C8 C7 B3 B4 143.5(3)
Co1 C7 B3 B4 -139.8(2)
B11 C2 B3 C7 153.3(2)
B7 C2 B3 C7 115.7(3)
B6 C2 B3 C7 -138.2(2)
S2 C2 B3 C7 -2.5(3)
C1 C2 B3 C7 -110.3(3)
B11 C2 B3 C1 -96.3(2)
B7 C2 B3 C1 -133.9(2)
B6 C2 B3 C1 -27.9(2)
S2 C2 B3 C1 107.8(2)
B11 C2 B3 B7 37.6(2)
B6 C2 B3 B7 106.1(2)
S2 C2 B3 B7 -118.2(2)
C1 C2 B3 B7 133.9(2)
B11 C2 B3 B8 0.9(3)
B7 C2 B3 B8 -36.7(2)
B6 C2 B3 B8 69.3(3)
S2 C2 B3 B8 -154.97(18)
C1 C2 B3 B8 97.2(2)
B11 C2 B3 B4 -59.9(3)
B7 C2 B3 B4 -97.6(3)
B6 C2 B3 B4 8.5(3)
S2 C2 B3 B4 144.2(2)
C1 C2 B3 B4 36.4(2)
B5 C1 B3 C7 -153.5(3)
B4 C1 B3 C7 -114.3(3)
B6 C1 B3 C7 136.6(3)
S1 C1 B3 C7 -0.5(3)
C2 C1 B3 C7 108.4(3)
B5 C1 B3 C2 98.1(2)
B4 C1 B3 C2 137.3(2)
B6 C1 B3 C2 28.2(2)
S1 C1 B3 C2 -108.8(2)
B5 C1 B3 B7 58.8(3)
B4 C1 B3 B7 98.0(3)
B6 C1 B3 B7 -11.1(3)
S1 C1 B3 B7 -148.2(2)
C2 C1 B3 B7 -39.33(19)
B5 C1 B3 B8 -1.8(3)
B4 C1 B3 B8 37.4(2)
B6 C1 B3 B8 -71.7(3)
S1 C1 B3 B8 151.2(2)
C2 C1 B3 B8 -100.0(2)
B5 C1 B3 B4 -39.2(3)
B6 C1 B3 B4 -109.1(3)
S1 C1 B3 B4 113.9(2)
C2 C1 B3 B4 -137.3(2)
B5 C1 B4 B8 101.0(3)
B6 C1 B4 B8 60.8(3)
B3 C1 B4 B8 -39.3(2)
S1 C1 B4 B8 -142.3(2)
C2 C1 B4 B8 -2.4(3)
B6 C1 B4 B5 -40.2(2)
B3 C1 B4 B5 -140.3(3)
S1 C1 B4 B5 116.7(2)
C2 C1 B4 B5 -103.4(2)
B5 C1 B4 B9 37.4(2)
B6 C1 B4 B9 -2.8(3)
B3 C1 B4 B9 -102.9(3)
S1 C1 B4 B9 154.1(2)
C2 C1 B4 B9 -66.0(3)
B5 C1 B4 B3 140.3(3)
B6 C1 B4 B3 100.1(2)
S1 C1 B4 B3 -103.0(2)
C2 C1 B4 B3 36.9(2)
C7 B3 B4 C1 104.1(3)
C2 B3 B4 C1 -39.6(2)
B7 B3 B4 C1 -99.9(2)
B8 B3 B4 C1 -135.9(3)
C7 B3 B4 B8 -119.9(3)
C2 B3 B4 B8 96.3(3)
C1 B3 B4 B8 135.9(3)
B7 B3 B4 B8 36.0(2)
C7 B3 B4 B5 138.6(3)
C2 B3 B4 B5 -5.2(3)
C1 B3 B4 B5 34.4(2)
B7 B3 B4 B5 -65.5(3)
B8 B3 B4 B5 -101.5(3)
C7 B3 B4 B9 -158.6(3)
C2 B3 B4 B9 57.6(3)
C1 B3 B4 B9 97.2(3)
B7 B3 B4 B9 -2.7(3)
B8 B3 B4 B9 -38.7(2)
B4 C1 B5 B10 -102.3(3)
B6 C1 B5 B10 37.3(2)
B3 C1 B5 B10 -63.1(3)
S1 C1 B5 B10 147.3(2)
C2 C1 B5 B10 -1.0(3)
B4 C1 B5 B9 -38.1(3)
B6 C1 B5 B9 101.4(3)
B3 C1 B5 B9 1.0(3)
S1 C1 B5 B9 -148.5(2)
C2 C1 B5 B9 63.1(3)
B6 C1 B5 B4 139.5(3)
B3 C1 B5 B4 39.1(2)
S1 C1 B5 B4 -110.4(3)
C2 C1 B5 B4 101.3(2)
B4 C1 B5 B6 -139.5(3)
B3 C1 B5 B6 -100.4(3)
S1 C1 B5 B6 110.0(3)
C2 C1 B5 B6 -38.3(2)
B8 B4 B5 C1 -99.1(3)
B9 B4 B5 C1 -137.1(3)
B3 B4 B5 C1 -35.3(2)
C1 B4 B5 B10 98.0(3)
B8 B4 B5 B10 -1.1(3)
B9 B4 B5 B10 -39.1(3)
B3 B4 B5 B10 62.7(3)
C1 B4 B5 B9 137.1(3)
B8 B4 B5 B9 37.9(2)
B3 B4 B5 B9 101.8(3)
C1 B4 B5 B6 35.4(2)
B8 B4 B5 B6 -63.7(3)
B9 B4 B5 B6 -101.7(3)
B3 B4 B5 B6 0.1(3)
B5 C1 B6 C2 -136.9(2)
B4 C1 B6 C2 -96.9(2)
B3 C1 B6 C2 -27.8(2)
S1 C1 B6 C2 106.0(2)
B5 C1 B6 B10 -36.8(2)
B4 C1 B6 B10 3.2(3)
B3 C1 B6 B10 72.4(3)
S1 C1 B6 B10 -153.8(2)
C2 C1 B6 B10 100.2(2)
B5 C1 B6 B11 -99.6(3)
B4 C1 B6 B11 -59.6(3)
B3 C1 B6 B11 9.5(3)
S1 C1 B6 B11 143.3(2)
C2 C1 B6 B11 37.3(2)
B4 C1 B6 B5 40.0(2)
B3 C1 B6 B5 109.1(2)
S1 C1 B6 B5 -117.1(2)
C2 C1 B6 B5 136.9(2)
B11 C2 B6 C1 136.6(2)
B7 C2 B6 C1 97.1(2)
B3 C2 B6 C1 28.5(2)
S2 C2 B6 C1 -104.2(2)
B11 C2 B6 B10 37.7(2)
B7 C2 B6 B10 -1.7(3)
B3 C2 B6 B10 -70.4(3)
S2 C2 B6 B10 156.9(2)
C1 C2 B6 B10 -98.8(3)
B7 C2 B6 B11 -39.5(2)
B3 C2 B6 B11 -108.1(3)
S2 C2 B6 B11 119.2(3)
C1 C2 B6 B11 -136.6(2)
B11 C2 B6 B5 99.6(3)
B7 C2 B6 B5 60.2(3)
B3 C2 B6 B5 -8.5(3)
S2 C2 B6 B5 -141.2(2)
C1 C2 B6 B5 -36.9(2)
B10 B5 B6 C1 -137.5(3)
B9 B5 B6 C1 -98.8(3)
B4 B5 B6 C1 -35.3(2)
C1 B5 B6 C2 40.2(2)
B10 B5 B6 C2 -97.3(3)
B9 B5 B6 C2 -58.6(3)
B4 B5 B6 C2 5.0(3)
C1 B5 B6 B10 137.5(3)
B9 B5 B6 B10 38.7(2)
B4 B5 B6 B10 102.2(3)
C1 B5 B6 B11 100.4(2)
B10 B5 B6 B11 -37.1(2)
B9 B5 B6 B11 1.6(3)
B4 B5 B6 B11 65.1(3)
B3 C2 B7 B11 141.3(2)
B6 C2 B7 B11 39.6(2)
S2 C2 B7 B11 -117.7(3)
C1 C2 B7 B11 100.8(2)
B11 C2 B7 B12 -38.5(3)
B3 C2 B7 B12 102.8(3)
B6 C2 B7 B12 1.1(3)
S2 C2 B7 B12 -156.2(2)
C1 C2 B7 B12 62.4(3)
B11 C2 B7 B8 -102.8(3)
B3 C2 B7 B8 38.4(2)
B6 C2 B7 B8 -63.2(3)
S2 C2 B7 B8 139.5(2)
C1 C2 B7 B8 -2.0(3)
B11 C2 B7 B3 -141.3(2)
B6 C2 B7 B3 -101.6(2)
S2 C2 B7 B3 101.1(2)
C1 C2 B7 B3 -40.41(19)
C7 B3 B7 C2 -102.8(3)
C1 B3 B7 C2 42.3(2)
B8 B3 B7 C2 137.2(2)
B4 B3 B7 C2 101.3(2)
C7 B3 B7 B11 -136.8(3)
C2 B3 B7 B11 -34.0(2)
C1 B3 B7 B11 8.3(3)
B8 B3 B7 B11 103.2(3)
B4 B3 B7 B11 67.3(3)
C7 B3 B7 B12 158.6(3)
C2 B3 B7 B12 -98.6(3)
C1 B3 B7 B12 -56.2(3)
B8 B3 B7 B12 38.7(2)
B4 B3 B7 B12 2.8(3)
C7 B3 B7 B8 120.0(3)
C2 B3 B7 B8 -137.2(2)
C1 B3 B7 B8 -94.9(2)
B4 B3 B7 B8 -35.9(2)
C2 B7 B8 B4 0.5(3)
B11 B7 B8 B4 -61.5(3)
B12 B7 B8 B4 -99.6(3)
B3 B7 B8 B4 38.1(2)
C2 B7 B8 B12 100.1(3)
B11 B7 B8 B12 38.1(2)
B3 B7 B8 B12 137.7(2)
C2 B7 B8 B9 64.3(3)
B11 B7 B8 B9 2.3(3)
B12 B7 B8 B9 -35.9(2)
B3 B7 B8 B9 101.8(3)
C2 B7 B8 B3 -37.6(2)
B11 B7 B8 B3 -99.6(2)
B12 B7 B8 B3 -137.7(2)
C1 B4 B8 B7 1.3(3)
B5 B4 B8 B7 62.1(3)
B9 B4 B8 B7 99.5(3)
B3 B4 B8 B7 -37.8(2)
C1 B4 B8 B12 -61.7(3)
B5 B4 B8 B12 -0.8(3)
B9 B4 B8 B12 36.5(2)
B3 B4 B8 B12 -100.7(3)
C1 B4 B8 B9 -98.2(3)
B5 B4 B8 B9 -37.4(2)
B3 B4 B8 B9 -137.2(3)
C1 B4 B8 B3 39.0(2)
B5 B4 B8 B3 99.9(3)
B9 B4 B8 B3 137.2(3)
C7 B3 B8 B7 -111.2(3)
C2 B3 B8 B7 36.2(2)
C1 B3 B8 B7 101.9(2)
B4 B3 B8 B7 138.4(3)
C7 B3 B8 B4 110.4(3)
C2 B3 B8 B4 -102.2(2)
C1 B3 B8 B4 -36.5(2)
B7 B3 B8 B4 -138.4(3)
C7 B3 B8 B12 -148.5(3)
C2 B3 B8 B12 -1.1(3)
C1 B3 B8 B12 64.6(3)
B7 B3 B8 B12 -37.4(2)
B4 B3 B8 B12 101.0(3)
C7 B3 B8 B9 148.8(3)
C2 B3 B8 B9 -63.8(3)
C1 B3 B8 B9 1.9(3)
B7 B3 B8 B9 -100.0(3)
B4 B3 B8 B9 38.4(3)
C1 B5 B9 B12 -63.3(3)
B10 B5 B9 B12 36.5(2)
B4 B5 B9 B12 -100.5(3)
B6 B5 B9 B12 -1.3(3)
C1 B5 B9 B4 37.3(2)
B10 B5 B9 B4 137.1(3)
B6 B5 B9 B4 99.2(3)
C1 B5 B9 B8 0.3(4)
B10 B5 B9 B8 100.1(3)
B4 B5 B9 B8 -37.0(2)
B6 B5 B9 B8 62.3(3)
C1 B5 B9 B10 -99.8(3)
B4 B5 B9 B10 -137.1(3)
B6 B5 B9 B10 -37.8(2)
C1 B4 B9 B5 -36.6(2)
B8 B4 B9 B5 -138.0(3)
B3 B4 B9 B5 -99.4(3)
C1 B4 B9 B12 64.4(3)
B8 B4 B9 B12 -37.0(2)
B5 B4 B9 B12 101.0(3)
B3 B4 B9 B12 1.6(3)
C1 B4 B9 B8 101.4(3)
B5 B4 B9 B8 138.0(3)
B3 B4 B9 B8 38.6(2)
C1 B4 B9 B10 1.1(3)
B8 B4 B9 B10 -100.2(3)
B5 B4 B9 B10 37.7(2)
B3 B4 B9 B10 -61.7(3)
B7 B8 B9 B5 -65.4(3)
B4 B8 B9 B5 37.4(3)
B12 B8 B9 B5 -101.3(3)
B3 B8 B9 B5 -1.4(4)
B7 B8 B9 B12 35.9(2)
B4 B8 B9 B12 138.7(3)
B3 B8 B9 B12 99.9(3)
B7 B8 B9 B4 -102.8(3)
B12 B8 B9 B4 -138.7(3)
B3 B8 B9 B4 -38.9(3)
B7 B8 B9 B10 -3.0(3)
B4 B8 B9 B10 99.8(3)
B12 B8 B9 B10 -38.9(3)
B3 B8 B9 B10 60.9(3)
C1 B5 B10 B6 -37.1(2)
B9 B5 B10 B6 -137.3(3)
B4 B5 B10 B6 -98.6(3)
C1 B5 B10 B11 0.8(4)
B9 B5 B10 B11 -99.5(3)
B4 B5 B10 B11 -60.8(3)
B6 B5 B10 B11 37.8(2)
C1 B5 B10 B12 64.2(3)
B9 B5 B10 B12 -36.0(2)
B4 B5 B10 B12 2.6(3)
B6 B5 B10 B12 101.3(3)
C1 B5 B10 B9 100.3(3)
B4 B5 B10 B9 38.7(2)
B6 B5 B10 B9 137.3(3)
C1 B6 B10 B5 35.7(2)
C2 B6 B10 B5 102.2(3)
B11 B6 B10 B5 138.5(3)
C1 B6 B10 B11 -102.8(2)
C2 B6 B10 B11 -36.3(2)
B5 B6 B10 B11 -138.5(3)
C1 B6 B10 B12 -65.0(3)
C2 B6 B10 B12 1.6(3)
B11 B6 B10 B12 37.8(3)
B5 B6 B10 B12 -100.7(3)
C1 B6 B10 B9 -2.3(3)
C2 B6 B10 B9 64.2(3)
B11 B6 B10 B9 100.5(3)
B5 B6 B10 B9 -38.0(2)
B12 B9 B10 B5 -139.2(3)
B4 B9 B10 B5 -38.1(2)
B8 B9 B10 B5 -100.2(3)
B5 B9 B10 B6 38.9(2)
B12 B9 B10 B6 -100.3(3)
B4 B9 B10 B6 0.8(3)
B8 B9 B10 B6 -61.3(3)
B5 B9 B10 B11 102.9(3)
B12 B9 B10 B11 -36.3(2)
B4 B9 B10 B11 64.8(3)
B8 B9 B10 B11 2.7(3)
B5 B9 B10 B12 139.2(3)
B4 B9 B10 B12 101.1(3)
B8 B9 B10 B12 39.0(2)
B3 C2 B11 B7 -38.0(2)
B6 C2 B11 B7 -138.6(3)
S2 C2 B11 B7 113.9(3)
C1 C2 B11 B7 -101.3(2)
B7 C2 B11 B12 37.8(2)
B3 C2 B11 B12 -0.2(3)
B6 C2 B11 B12 -100.9(3)
S2 C2 B11 B12 151.7(2)
C1 C2 B11 B12 -63.6(3)
B7 C2 B11 B10 100.9(3)
B3 C2 B11 B10 62.9(3)
B6 C2 B11 B10 -37.7(2)
S2 C2 B11 B10 -145.1(2)
C1 C2 B11 B10 -0.4(3)
B7 C2 B11 B6 138.6(3)
B3 C2 B11 B6 100.6(2)
S2 C2 B11 B6 -107.4(3)
C1 C2 B11 B6 37.3(2)
B12 B7 B11 C2 137.1(3)
B8 B7 B11 C2 98.8(3)
B3 B7 B11 C2 34.2(2)
C2 B7 B11 B12 -137.1(3)
B8 B7 B11 B12 -38.3(2)
B3 B7 B11 B12 -102.9(3)
C2 B7 B11 B10 -99.4(3)
B12 B7 B11 B10 37.7(2)
B8 B7 B11 B10 -0.6(3)
B3 B7 B11 B10 -65.2(3)
C2 B7 B11 B6 -36.9(2)
B12 B7 B11 B6 100.2(3)
B8 B7 B11 B6 61.9(3)
B3 B7 B11 B6 -2.7(3)
B5 B10 B11 C2 -0.2(4)
B6 B10 B11 C2 38.1(2)
B12 B10 B11 C2 -99.5(3)
B9 B10 B11 C2 -63.4(3)
B5 B10 B11 B7 61.8(3)
B6 B10 B11 B7 100.1(3)
B12 B10 B11 B7 -37.4(2)
B9 B10 B11 B7 -1.4(3)
B5 B10 B11 B12 99.2(3)
B6 B10 B11 B12 137.5(3)
B9 B10 B11 B12 36.1(2)
B5 B10 B11 B6 -38.3(3)
B12 B10 B11 B6 -137.5(3)
B9 B10 B11 B6 -101.4(3)
C1 B6 B11 C2 -40.5(2)
B10 B6 B11 C2 -137.1(3)
B5 B6 B11 C2 -100.5(2)
C1 B6 B11 B7 -4.1(3)
C2 B6 B11 B7 36.4(2)
B10 B6 B11 B7 -100.7(3)
B5 B6 B11 B7 -64.1(3)
C1 B6 B11 B12 58.7(3)
C2 B6 B11 B12 99.2(3)
B10 B6 B11 B12 -37.9(2)
B5 B6 B11 B12 -1.3(3)
C1 B6 B11 B10 96.6(3)
C2 B6 B11 B10 137.1(3)
B5 B6 B11 B10 36.6(2)
C2 B7 B12 B9 -64.2(3)
B11 B7 B12 B9 -101.6(3)
B8 B7 B12 B9 36.7(2)
B3 B7 B12 B9 -1.9(3)
C2 B7 B12 B11 37.4(2)
B8 B7 B12 B11 138.3(3)
B3 B7 B12 B11 99.7(3)
C2 B7 B12 B10 -0.1(3)
B11 B7 B12 B10 -37.5(3)
B8 B7 B12 B10 100.8(3)
B3 B7 B12 B10 62.2(3)
C2 B7 B12 B8 -100.9(3)
B11 B7 B12 B8 -138.3(3)
B3 B7 B12 B8 -38.6(2)
B5 B9 B12 B7 63.7(3)
B4 B9 B12 B7 0.2(3)
B8 B9 B12 B7 -36.3(2)
B10 B9 B12 B7 99.9(3)
B5 B9 B12 B11 0.5(3)
B4 B9 B12 B11 -63.0(3)
B8 B9 B12 B11 -99.5(3)
B10 B9 B12 B11 36.7(2)
B5 B9 B12 B10 -36.2(2)
B4 B9 B12 B10 -99.7(3)
B8 B9 B12 B10 -136.2(3)
B5 B9 B12 B8 100.0(3)
B4 B9 B12 B8 36.4(2)
B10 B9 B12 B8 136.2(3)
C2 B11 B12 B7 -37.4(2)
B10 B11 B12 B7 -137.9(3)
B6 B11 B12 B7 -100.4(3)
C2 B11 B12 B9 63.5(3)
B7 B11 B12 B9 100.9(3)
B10 B11 B12 B9 -37.0(2)
B6 B11 B12 B9 0.5(3)
C2 B11 B12 B10 100.4(3)
B7 B11 B12 B10 137.9(3)
B6 B11 B12 B10 37.4(2)
C2 B11 B12 B8 -0.5(3)
B7 B11 B12 B8 36.9(2)
B10 B11 B12 B8 -101.0(3)
B6 B11 B12 B8 -63.5(3)
B5 B10 B12 B7 -65.9(3)
B6 B10 B12 B7 -0.9(4)
B11 B10 B12 B7 37.2(2)
B9 B10 B12 B7 -102.0(3)
B5 B10 B12 B9 36.1(2)
B6 B10 B12 B9 101.1(3)
B11 B10 B12 B9 139.3(3)
B5 B10 B12 B11 -103.1(3)
B6 B10 B12 B11 -38.2(3)
B9 B10 B12 B11 -139.3(3)
B5 B10 B12 B8 -3.1(3)
B6 B10 B12 B8 61.8(3)
B11 B10 B12 B8 100.0(3)
B9 B10 B12 B8 -39.3(2)
B4 B8 B12 B7 102.5(3)
B9 B8 B12 B7 139.4(3)
B3 B8 B12 B7 37.9(2)
B7 B8 B12 B9 -139.4(3)
B4 B8 B12 B9 -36.9(2)
B3 B8 B12 B9 -101.5(3)
B7 B8 B12 B11 -36.9(2)
B4 B8 B12 B11 65.6(3)
B9 B8 B12 B11 102.5(3)
B3 B8 B12 B11 1.0(3)
B7 B8 B12 B10 -100.1(3)
B4 B8 B12 B10 2.4(3)
B9 B8 B12 B10 39.3(2)
B3 B8 B12 B10 -62.2(3)
